data_4030262
loop_
_publ_author_name
'Bevan, D. J. M.'
'Mohyla, J.'
'Hoskins, B. F.'
'Steen, R. J.'

_publ_section_title
;
 The crystal structures of some Vernier phases in the yttrium
 oxide-fluoride system
;
_journal_name_full 'European Journal of Solid State and Inorganic Chemistry'
_journal_page_first 451
_journal_page_last 465
_journal_volume 27
_journal_year 1990
_chemical_formula_sum 'F8 O5 Y6'
_chemical_formula_weight 765.42
_space_group_IT_number 57
_symmetry_cell_setting orthorhombic
_symmetry_Int_Tables_number 57
_symmetry_space_group_name_Hall '-P 2bc 2c'
_symmetry_space_group_name_H-M 'P c m b'
_cell_angle_alpha 90
_cell_angle_beta 90
_cell_angle_gamma 90
_cell_formula_units_Z 4
_cell_length_a 5.415(6)
_cell_length_b 33.133(8)
_cell_length_c 5.530(4)
_cell_volume 992.2(13)
_diffrn_ambient_temperature 293
_diffrn_radiation_probe x-ray
_diffrn_radiation_type CuK\a
_diffrn_radiation_wavelength 1.542
_exptl_absorpt_coefficient_mu 4.795
_exptl_crystal_density_diffrn 5.13
_refine_ls_number_parameters 42
_refine_ls_number_reflns 967
_refine_ls_R_factor_gt 0.060
_refine_ls_wR_factor_gt 0.057
_cod_data_source_file EJSSIC-1990-27-451-465-2.cif
_cod_data_source_block Y6O5F8
_cod_database_code 4030262

loop_
_symmetry_equiv_pos_site_id
_symmetry_equiv_pos_as_xyz
1 x,y,z
2 -x,1/2+y,-z
3 x,-y,1/2-z
4 -x,1/2-y,1/2+z
5 -x,-y,-z
6 x,1/2-y,z
7 -x,y,1/2+z
8 x,1/2+y,1/2-z

loop_
_atom_site_label
_atom_site_type_symbol
_atom_site_thermal_displace_type
_atom_site_fract_x
_atom_site_fract_y
_atom_site_fract_z
_atom_site_occupancy
_atom_site_U_iso_or_equiv
Y1 Y Uiso 0.7140(3) 0.00000 0.25000 1.000 0.0114(6)
Y2 Y Uiso 0.2906(2) 0.08400(10) 0.2741(2) 1.000 0.0110(4)
Y3 Y Uiso 0.7098(2) 0.16760(10) 0.2252(2) 1.000 0.0114(4)
Y4 Y Uiso 0.2882(3) 0.25000 0.2826(3) 1.000 0.0101(5)
F1 F Uiso 0.4800(10) 0.0418(2) 0.023(2) 0.615 0.026(2)
F2 F Uiso 0.464(2) 0.1253(2) 0.9950(10) 0.615 0.021(3)
F3 F Uiso 0.456(2) 0.2090(2) 0.0050(10) 0.615 0.021(2)
F4 F Uiso 0.0290(10) 0.0359(2) 0.4260(10) 0.615 0.020(2)
F5 F Uiso 0.9370(10) 0.1101(2) 0.1120(10) 0.615 0.017(2)
F6 F Uiso 0.0890(10) 0.1821(2) 0.3670(10) 0.615 0.018(2)
F7 F Uiso 0.903(2) 0.25000 0.153(2) 0.615 0.024(3)
O1 O Uiso 0.4800(10) 0.0418(2) 0.023(2) 0.385 0.026(2)
O2 O Uiso 0.464(2) 0.1253(2) 0.9950(10) 0.385 0.021(3)
O3 O Uiso 0.456(2) 0.2090(2) 0.0050(10) 0.385 0.021(2)
O4 O Uiso 0.0290(10) 0.0359(2) 0.4260(10) 0.385 0.020(2)
O5 O Uiso 0.9370(10) 0.1101(2) 0.1120(10) 0.385 0.017(2)
O6 O Uiso 0.0890(10) 0.1821(2) 0.3670(10) 0.385 0.018(2)
O7 O Uiso 0.903(2) 0.25000 0.153(2) 0.385 0.024(3)

loop_
_atom_type_symbol
_atom_type_description
_atom_type_scat_dispersion_real
_atom_type_scat_dispersion_imag
_atom_type_scat_source
F F 0.0727 0.0534 ' International Tables Vol C Tables 4.2.6.8 and 6.1.1.4'
O O 0.0492 0.0322 ' International Tables Vol C Tables 4.2.6.8 and 6.1.1.4'
Y Y -0.2670 2.0244 ' International Tables Vol C Tables 4.2.6.8 and 6.1.1.4'

loop_
_geom_angle_atom_site_label_1
_geom_angle_atom_site_label_2
_geom_angle_atom_site_label_3
_geom_angle
_geom_angle_site_symmetry_1
_geom_angle_site_symmetry_3
_geom_angle_publ_flag
F1 Y1 F4 109.6(2) . 1_655 yes
F1 Y1 F1 111.7(3) . 3_555 yes
F1 Y1 F4 119.9(3) . 3_655 yes
F1 Y1 F1 75.4(3) . 5_655 yes
F1 Y1 F4 168.1(3) . 5_656 yes
F1 Y1 F4 68.4(2) . 7_654 yes
F1 Y1 F1 74.9(3) . 7_655 yes
F1 Y1 F4 119.9(3) 3_555 1_655 yes
F4 Y1 F4 84.0(2) 1_655 3_655 yes
F1 Y1 F4 158.2(2) 5_655 1_655 yes
F4 Y1 F4 62.6(2) 1_655 5_656 yes
F4 Y1 F4 69.66(19) 1_655 7_654 yes
F1 Y1 F4 75.5(2) 7_655 1_655 yes
F1 Y1 F4 109.6(2) 3_555 3_655 yes
F1 Y1 F1 74.9(3) 3_555 5_655 yes
F1 Y1 F4 68.4(2) 3_555 5_656 yes
F1 Y1 F4 168.1(3) 3_555 7_654 yes
F1 Y1 F1 75.4(3) 3_555 7_655 yes
F1 Y1 F4 75.5(2) 5_655 3_655 yes
F4 Y1 F4 69.66(19) 3_655 5_656 yes
F4 Y1 F4 62.6(2) 3_655 7_654 yes
F1 Y1 F4 158.2(2) 7_655 3_655 yes
F1 Y1 F4 115.3(2) 5_655 5_656 yes
F1 Y1 F4 93.9(3) 5_655 7_654 yes
F1 Y1 F1 125.7(2) 5_655 7_655 yes
F4 Y1 F4 114.19(19) 5_656 7_654 yes
F1 Y1 F4 93.9(3) 7_655 5_656 yes
F1 Y1 F4 115.3(2) 7_655 7_654 yes
F1 Y2 F4 94.4(3) . . yes
F1 Y2 F5 112.3(3) . 1_455 yes
F1 Y2 F2 76.3(3) . 1_554 yes
F1 Y2 F2 116.5(3) . 7_654 yes
F1 Y2 F1 75.2(3) . 7_655 yes
F1 Y2 F5 161.9(3) . 7_655 yes
F4 Y2 F5 83.6(2) . 1_455 yes
F2 Y2 F4 157.8(3) 1_554 . yes
F2 Y2 F4 125.8(2) 7_654 . yes
F1 Y2 F4 72.2(2) 7_655 . yes
F4 Y2 F5 69.4(2) . 7_655 yes
O1 Y2 O4 94.4(3) . . yes
F2 Y2 F5 81.5(3) 1_554 1_455 yes
F2 Y2 F5 118.3(3) 7_654 1_455 yes
F1 Y2 F5 155.4(2) 7_655 1_455 yes
F5 Y2 F5 74.9(2) 1_455 7_655 yes
F2 Y2 F2 76.1(3) 1_554 7_654 yes
F1 Y2 F2 123.1(3) 7_655 1_554 yes
F2 Y2 F5 121.7(3) 1_554 7_655 yes
F1 Y2 F2 74.4(3) 7_655 7_654 yes
F2 Y2 F5 70.4(3) 7_654 7_655 yes
F1 Y2 F5 91.7(3) 7_655 7_655 yes
F3 Y3 F5 131.1(2) . . yes
F2 Y3 F3 74.1(3) 1_554 . yes
F3 Y3 F6 127.2(3) . 1_655 yes
F2 Y3 F3 118.3(4) 7_654 . yes
F3 Y3 F6 72.7(3) . 7_654 yes
F3 Y3 F3 76.2(3) . 7_655 yes
F2 Y3 F5 70.4(3) 1_554 . yes
F5 Y3 F6 77.8(2) . 1_655 yes
F2 Y3 F5 83.7(3) 7_654 . yes
F5 Y3 F6 72.2(2) . 7_654 yes
F3 Y3 F5 152.1(2) 7_655 . yes
O3 Y3 O5 131.1(2) . . yes
F2 Y3 F6 147.8(3) 1_554 1_655 yes
F2 Y3 F2 75.4(3) 1_554 7_654 yes
F2 Y3 F6 85.7(2) 1_554 7_654 yes
F2 Y3 F3 121.1(4) 1_554 7_655 yes
F2 Y3 F6 106.5(3) 7_654 1_655 yes
F6 Y3 F6 79.9(2) 1_655 7_654 yes
F3 Y3 F6 89.7(3) 7_655 1_655 yes
F2 Y3 F6 153.4(3) 7_654 7_654 yes
F2 Y3 F3 76.0(3) 7_654 7_655 yes
F3 Y3 F6 130.5(3) 7_655 7_654 yes
F3 Y4 F6 76.2(2) . . yes
F3 Y4 F7 99.3(3) . 1_455 yes
F3 Y4 F3 118.7(4) . 4_655 yes
F3 Y4 F7 142.55(17) . 4_655 yes
F3 Y4 F3 74.6(3) . 6_555 yes
F3 Y4 F6 146.6(2) . 6_555 yes
F3 Y4 F3 76.3(3) . 7_655 yes
F6 Y4 F7 69.99(16) . 1_455 yes
F3 Y4 F6 133.0(2) 4_655 . yes
F6 Y4 F7 69.16(16) . 4_655 yes
F3 Y4 F6 146.6(2) 6_555 . yes
F6 Y4 F6 124.83(19) . 6_555 yes
F3 Y4 F6 68.5(3) 7_655 . yes
O3 Y4 O6 76.2(2) . . yes
F3 Y4 F7 138.1(3) 4_655 1_455 yes
F7 Y4 F7 82.2(4) 1_455 4_655 yes
F3 Y4 F7 99.3(3) 6_555 1_455 yes
F6 Y4 F7 69.99(16) 6_555 1_455 yes
F3 Y4 F7 138.1(3) 7_655 1_455 yes
F3 Y4 F7 78.1(3) 4_655 4_655 yes
F3 Y4 F3 76.3(3) 4_655 6_555 yes
F3 Y4 F6 68.5(3) 4_655 6_555 yes
F3 Y4 F3 72.5(3) 4_655 7_655 yes
F3 Y4 F7 142.55(17) 6_555 4_655 yes
F6 Y4 F7 69.16(16) 6_555 4_655 yes
F3 Y4 F7 78.1(3) 7_655 4_655 yes
F3 Y4 F6 76.2(2) 6_555 6_555 yes
F3 Y4 F3 118.7(4) 6_555 7_655 yes
F3 Y4 F6 133.0(2) 7_655 6_555 yes
Y1 F1 Y2 107.3(5) . . yes
Y1 F1 Y1 104.6(3) . 5_655 yes
Y1 F1 Y2 113.5(2) . 7_654 yes
Y1 F1 Y2 125.3(2) 5_655 . yes
Y2 F1 Y2 103.8(3) . 7_654 yes
Y1 F1 Y2 102.6(4) 5_655 7_654 yes
Y2 F2 Y3 103.3(2) 1_556 1_556 yes
Y2 F2 Y2 104.2(3) 1_556 7_655 yes
Y2 F2 Y3 130.8(5) 1_556 7_655 yes
Y2 F2 Y3 109.0(4) 7_655 1_556 yes
Y3 F2 Y3 103.2(3) 1_556 7_655 yes
Y2 F2 Y3 105.3(2) 7_655 7_655 yes
Y3 F3 Y4 104.0(2) . . yes
Y3 F3 Y4 106.1(4) . 4_654 yes
Y3 F3 Y3 103.9(3) . 7_654 yes
Y4 F3 Y4 104.6(3) . 4_654 yes
Y3 F3 Y4 132.6(5) 7_654 . yes
Y3 F3 Y4 103.5(2) 7_654 4_654 yes
Y1 F4 Y2 131.6(3) 1_455 . yes
Y1 F4 Y2 104.1(2) 5_656 . yes
Y1 F4 Y1 117.4(3) 1_455 5_656 yes
Y2 F5 Y3 129.8(3) 1_655 . yes
Y2 F5 Y3 103.3(2) 7_654 . yes
Y2 F5 Y2 126.9(3) 1_655 7_654 yes
Y3 F6 Y4 120.9(3) 1_455 . yes
Y3 F6 Y4 98.1(2) 7_655 . yes
Y3 F6 Y3 133.2(3) 1_455 7_655 yes
Y4 F7 Y4 135.8(5) 1_655 4_654 yes
Y1 O1 Y2 107.3(5) . . yes
Y1 O1 Y1 104.6(3) . 5_655 yes
Y1 O1 Y2 113.5(2) . 7_654 yes
Y1 O1 Y2 125.3(2) 5_655 . yes
Y2 O1 Y2 103.8(3) . 7_654 yes
Y1 O1 Y2 102.6(4) 5_655 7_654 yes
Y2 O2 Y3 103.3(2) 1_556 1_556 yes
Y2 O2 Y2 104.2(3) 1_556 7_655 yes
Y2 O2 Y3 130.8(5) 1_556 7_655 yes
Y2 O2 Y3 109.0(4) 7_655 1_556 yes
Y3 O2 Y3 103.2(3) 1_556 7_655 yes
Y2 O2 Y3 105.3(2) 7_655 7_655 yes
Y3 O3 Y4 104.0(2) . . yes
Y3 O3 Y4 106.1(4) . 4_654 yes
Y3 O3 Y3 103.9(3) . 7_654 yes
Y4 O3 Y4 104.6(3) . 4_654 yes
Y3 O3 Y4 132.6(5) 7_654 . yes
Y3 O3 Y4 103.5(2) 7_654 4_654 yes
Y1 O4 Y2 131.6(3) 1_455 . yes
Y1 O4 Y2 104.1(2) 5_656 . yes
Y1 O4 Y1 117.4(3) 1_455 5_656 yes
Y2 O5 Y3 129.8(3) 1_655 . yes
Y2 O5 Y3 103.3(2) 7_654 . yes
Y2 O5 Y2 126.9(3) 1_655 7_654 yes
Y3 O6 Y4 120.9(3) 1_455 . yes
Y3 O6 Y4 98.1(2) 7_655 . yes
Y3 O6 Y3 133.2(3) 1_455 7_655 yes
Y4 O7 Y4 135.8(5) 1_655 4_654 yes

loop_
_geom_bond_atom_site_label_1
_geom_bond_atom_site_label_2
_geom_bond_distance
_geom_bond_site_symmetry_2
_geom_bond_publ_flag
Y1 F1 2.258(8) . yes
Y1 O1 2.258(8) . yes
Y1 F4 2.296(6) 1_655 yes
Y1 F1 2.258(8) 3_555 yes
Y1 F4 2.296(6) 3_655 yes
Y1 F1 2.302(9) 5_655 yes
Y1 F4 2.562(6) 5_656 yes
Y1 F4 2.562(6) 7_654 yes
Y1 F1 2.302(9) 7_655 yes
Y2 F1 2.222(9) . yes
Y2 F4 2.292(7) . yes
Y2 O1 2.222(9) . yes
Y2 O4 2.292(7) . yes
Y2 F5 2.284(6) 1_455 yes
Y2 F2 2.266(8) 1_554 yes
Y2 F2 2.265(9) 7_654 yes
Y2 F1 2.322(9) 7_655 yes
Y2 F5 2.400(6) 7_655 yes
Y3 F3 2.292(9) . yes
Y3 F5 2.353(7) . yes
Y3 O3 2.292(9) . yes
Y3 O5 2.353(7) . yes
Y3 F2 2.314(9) 1_554 yes
Y3 F6 2.250(6) 1_655 yes
Y3 F2 2.253(8) 7_654 yes
Y3 F6 2.311(6) 7_654 yes
Y3 F3 2.254(8) 7_655 yes
Y4 F3 2.242(8) . yes
Y4 F6 2.538(7) . yes
Y4 O3 2.242(8) . yes
Y4 O6 2.538(7) . yes
Y4 F7 2.206(11) 1_455 yes
Y4 F3 2.297(9) 4_655 yes
Y4 F7 2.295(11) 4_655 yes
Y4 F3 2.242(8) 6_555 yes
Y4 F6 2.538(7) 6_555 yes
Y4 F3 2.297(9) 7_655 yes

loop_
_geom_torsion_atom_site_label_1
_geom_torsion_atom_site_label_2
_geom_torsion_atom_site_label_3
_geom_torsion_atom_site_label_4
_geom_torsion
_geom_torsion_site_symmetry_1
_geom_torsion_site_symmetry_3
_geom_torsion_site_symmetry_4
_geom_torsion_publ_flag
F4 Y1 F1 Y2 -67.3(3) 1_655 . . no
F1 Y1 F1 Y2 68.1(4) 3_555 . . no
F4 Y1 F1 Y2 -161.7(2) 3_655 . . no
F1 Y1 F1 Y2 134.9(3) 5_655 . . no
F4 Y1 F1 Y2 -124.7(3) 7_654 . . no
F1 Y1 F1 Y2 0.9(2) 7_655 . . no
F1 Y1 F1 Y2 -0.9(2) . 7_655 . no
F4 Y2 F1 Y1 -71.2(3) . . . no
F4 Y2 F1 Y1 51.7(5) . . 5_655 no
F4 Y2 F1 Y2 168.3(3) . . 7_654 no
F5 Y2 F1 Y1 -156.1(2) 1_455 . . no
F5 Y2 F1 Y2 83.4(3) 1_455 . 7_654 no
F2 Y2 F1 Y1 129.3(3) 1_554 . . no
F2 Y2 F1 Y2 8.8(3) 1_554 . 7_654 no
F2 Y2 F1 Y1 62.7(4) 7_654 . . no
F2 Y2 F1 Y2 -57.7(4) 7_654 . 7_654 no
F1 Y2 F1 Y1 -0.9(2) 7_655 . . no
F1 Y2 F1 Y2 -121.4(3) 7_655 . 7_654 no
F1 Y2 F4 Y1 -66.4(4) . . 1_455 no
F1 Y2 F4 Y1 82.6(3) . . 5_656 no
F1 Y2 F5 Y3 -161.6(3) . 1_455 1_455 no
F4 Y2 F5 Y3 106.2(4) . 1_455 1_455 no
F1 Y2 F2 Y3 -122.9(4) . 1_554 . no
F1 Y2 F2 Y2 -9.1(3) . 1_554 7_654 no
F1 Y2 F2 Y3 116.3(4) . 1_554 7_654 no
F4 Y2 F2 Y3 169.9(6) . 1_554 . no
F4 Y2 F2 Y2 -76.3(9) . 1_554 7_654 no
F4 Y2 F2 Y3 49.1(9) . 1_554 7_654 no
F5 Y2 F2 Y3 121.5(3) 1_455 1_554 . no
F2 Y2 F2 Y3 -0.6(3) 7_654 1_554 . no
F1 Y2 F2 Y3 -61.1(5) 7_655 1_554 . no
F5 Y2 F2 Y3 55.3(5) 7_655 1_554 . no
F1 Y2 F2 Y3 67.3(5) . 7_654 . no
F1 Y2 F2 Y2 -72.9(4) . 7_654 7_655 no
F1 Y2 F2 Y3 177.4(3) . 7_654 7_655 no
F4 Y2 F2 Y3 -174.9(3) . 7_654 . no
F4 Y2 F2 Y2 44.9(5) . 7_654 7_655 no
F4 Y2 F2 Y3 -64.8(4) . 7_654 7_655 no
F5 Y2 F2 Y3 -71.4(4) 1_455 7_654 . no
F2 Y2 F2 Y3 0.7(4) 1_554 7_654 . no
F1 Y2 F2 Y3 131.4(4) 7_655 7_654 . no
F5 Y2 F2 Y3 -130.9(4) 7_655 7_654 . no
F1 Y2 F1 Y1 0.9(2) . 7_655 . no
F1 Y2 F1 Y2 132.5(3) . 7_655 7_655 no
F4 Y2 F1 Y1 100.6(3) . 7_655 . no
F4 Y2 F1 Y2 -127.8(4) . 7_655 7_655 no
F4 Y2 F5 Y3 162.8(3) . 7_655 7_655 no
F5 Y3 F3 Y4 172.8(2) . . . no
F5 Y3 F3 Y4 -77.2(4) . . 4_654 no
F5 Y3 F3 Y3 31.5(5) . . 7_654 no
F2 Y3 F3 Y4 128.2(4) 1_554 . . no
F2 Y3 F3 Y3 -13.1(3) 1_554 . 7_654 no
F6 Y3 F3 Y4 -79.2(4) 1_655 . . no
F6 Y3 F3 Y3 139.5(3) 1_655 . 7_654 no
F2 Y3 F3 Y4 65.1(4) 7_654 . . no
F2 Y3 F3 Y3 -76.2(4) 7_654 . 7_654 no
F6 Y3 F3 Y4 -141.4(4) 7_654 . . no
F6 Y3 F3 Y3 77.4(3) 7_654 . 7_654 no
F3 Y3 F3 Y4 -0.4(4) 7_655 . . no
F3 Y3 F3 Y3 -141.7(4) 7_655 . 7_654 no
F3 Y3 F5 Y2 153.2(4) . . 1_655 no
F3 Y3 F5 Y2 -26.4(5) . . 7_654 no
F2 Y3 F5 Y2 -161.0(4) 1_554 . 1_655 no
F2 Y3 F5 Y2 19.4(2) 1_554 . 7_654 no
F6 Y3 F5 Y2 24.1(3) 1_655 . 1_655 no
F6 Y3 F5 Y2 -155.6(3) 1_655 . 7_654 no
F2 Y3 F5 Y2 -84.3(4) 7_654 . 1_655 no
F2 Y3 F5 Y2 96.1(3) 7_654 . 7_654 no
F6 Y3 F5 Y2 107.2(4) 7_654 . 1_655 no
F6 Y3 F5 Y2 -72.4(2) 7_654 . 7_654 no
F3 Y3 F5 Y2 -41.1(8) 7_655 . 1_655 no
F3 Y3 F5 Y2 139.3(6) 7_655 . 7_654 no
F3 Y3 F2 Y2 -125.1(4) . 1_554 . no
F3 Y3 F2 Y2 124.6(3) . 1_554 7_654 no
F3 Y3 F2 Y3 13.1(3) . 1_554 7_654 no
F5 Y3 F2 Y2 89.1(3) . 1_554 . no
F5 Y3 F2 Y2 -21.2(2) . 1_554 7_654 no
F5 Y3 F2 Y3 -132.8(4) . 1_554 7_654 no
F6 Y3 F2 Y2 98.4(5) 1_655 1_554 . no
F2 Y3 F2 Y2 0.6(4) 7_654 1_554 . no
F6 Y3 F2 Y2 161.7(4) 7_654 1_554 . no
F3 Y3 F2 Y2 -62.6(4) 7_655 1_554 . no
F3 Y3 F2 Y2 61.8(4) . 7_654 . no
F3 Y3 F2 Y2 -173.3(3) . 7_654 7_655 no
F3 Y3 F2 Y3 -52.4(4) . 7_654 7_655 no
F5 Y3 F2 Y2 -72.0(3) . 7_654 . no
F5 Y3 F2 Y2 53.0(4) . 7_654 7_655 no
F5 Y3 F2 Y3 173.8(3) . 7_654 7_655 no
F2 Y3 F2 Y2 -0.7(4) 1_554 7_654 . no
F6 Y3 F2 Y2 -147.2(3) 1_655 7_654 . no
F6 Y3 F2 Y2 -46.9(9) 7_654 7_654 . no
F3 Y3 F2 Y2 127.4(4) 7_655 7_654 . no
F3 Y3 F3 Y4 0.4(3) . 7_655 . no
F3 Y3 F3 Y3 111.0(4) . 7_655 7_655 no
F5 Y3 F3 Y4 -168.6(4) . 7_655 . no
F5 Y3 F3 Y3 -58.0(8) . 7_655 7_655 no
F6 Y4 F3 Y3 -70.4(3) . . . no
F6 Y4 F3 Y4 178.5(4) . . 4_654 no
F6 Y4 F3 Y3 53.9(4) . . 7_654 no
F7 Y4 F3 Y3 -137.0(3) 1_455 . . no
F3 Y4 F3 Y3 61.3(4) 4_655 . . no
F7 Y4 F3 Y3 -47.9(8) 4_655 . . no
F3 Y4 F3 Y3 125.8(4) 6_555 . . no
F6 Y4 F3 Y3 155.5(3) 6_555 . . no
F3 Y4 F3 Y3 0.4(3) 7_655 . . no
F3 Y4 F6 Y3 -98.6(3) . . 1_455 no
F3 Y4 F6 Y3 108.4(3) . . 7_655 no
F3 Y4 F3 Y3 -0.4(3) . 7_655 . no
F6 Y4 F3 Y3 79.9(3) . 7_655 . no
